data_7211120
loop_
_publ_author_name
'Chen, Fei'
'Wang, Congzhi'
'Shi, Weiqun'
'Zhang, Miao'
'Liu, Caiming'
'Zhao, Yuliang'
'Chai, Zhifang'

_publ_section_title
;
 Two new uranyl fluoride complexes with UVI&#xE001;O--alkali (Na, Cs)
 interactions: Experimental and theoretical studies
;
_journal_issue 39
_journal_name_full CrystEngComm
_journal_page_first 8041
_journal_paper_doi 10.1039/c3ce41261j
_journal_volume 15
_journal_year 2013
_chemical_formula_moiety H4F1.5Na1.5O5U
_chemical_formula_sum 'C0 H0 F1.5 N0 Na1.5 O5 U'
_chemical_formula_weight 381.02
_chemical_name_systematic
; 
 ? 
;
_space_group_IT_number 15
_symmetry_space_group_name_Hall '-C 2yc'
_symmetry_space_group_name_H-M 'C 1 2/c 1'
_atom_sites_solution_hydrogens none
_atom_sites_solution_primary direct
_atom_sites_solution_secondary difmap
_audit_creation_method SHELXL-97
_cell_angle_alpha 90.00
_cell_angle_beta 94.76(3)
_cell_angle_gamma 90.00
_cell_formula_units_Z 8
_cell_length_a 15.125(3)
_cell_length_b 6.9410(10)
_cell_length_c 11.257(2)
_cell_measurement_temperature 293(2)
_cell_volume 1177.7(4)
_computing_structure_refinement 'SHELXL-97 (Sheldrick, 1997)'
_computing_structure_solution 'SHELXS-97 (Sheldrick, 1990)'
_diffrn_ambient_temperature 293(2)
_diffrn_measured_fraction_theta_full 0.978
_diffrn_measured_fraction_theta_max 0.978
_diffrn_radiation_monochromator graphite
_diffrn_radiation_source 'fine-focus sealed tube'
_diffrn_radiation_type MoK\a
_diffrn_radiation_wavelength 0.71073
_diffrn_reflns_av_R_equivalents 0.0343
_diffrn_reflns_av_sigmaI/netI 0.0271
_diffrn_reflns_limit_h_max 20
_diffrn_reflns_limit_h_min -19
_diffrn_reflns_limit_k_max 8
_diffrn_reflns_limit_k_min -9
_diffrn_reflns_limit_l_max 14
_diffrn_reflns_limit_l_min -14
_diffrn_reflns_number 6477
_diffrn_reflns_theta_full 28.11
_diffrn_reflns_theta_max 28.11
_diffrn_reflns_theta_min 2.70
_exptl_absorpt_coefficient_mu 27.656
_exptl_crystal_density_diffrn 4.298
_exptl_crystal_density_method 'not measured'
_exptl_crystal_F_000 1296
_refine_diff_density_max 1.021
_refine_diff_density_min -1.343
_refine_diff_density_rms 0.214
_refine_ls_extinction_coef 0.00117(6)
_refine_ls_extinction_expression Fc^*^=kFc[1+0.001xFc^2^\l^3^/sin(2\q)]^-1/4^
_refine_ls_extinction_method SHELXL
_refine_ls_goodness_of_fit_ref 1.112
_refine_ls_hydrogen_treatment none
_refine_ls_matrix_type full
_refine_ls_number_parameters 85
_refine_ls_number_reflns 1401
_refine_ls_number_restraints 0
_refine_ls_restrained_S_all 1.112
_refine_ls_R_factor_all 0.0217
_refine_ls_R_factor_gt 0.0198
_refine_ls_shift/su_max 0.001
_refine_ls_shift/su_mean 0.000
_refine_ls_structure_factor_coef Fsqd
_refine_ls_weighting_details 'calc w=1/[\s^2^(Fo^2^)+(0.0182P)^2^+9.1641P] where P=(Fo^2^+2Fc^2^)/3'
_refine_ls_weighting_scheme calc
_refine_ls_wR_factor_gt 0.0470
_refine_ls_wR_factor_ref 0.0479
_reflns_number_gt 1308
_reflns_number_total 1401
_reflns_threshold_expression >2sigma(I)
_cod_data_source_file c3ce41261j.txt
_cod_data_source_block 1
_cod_original_sg_symbol_H-M C2/c
_cod_original_formula_sum 'C0 H0 F1.50 N0 Na1.50 O5 U'
_cod_database_code 7211120

loop_
_symmetry_equiv_pos_as_xyz
'x, y, z'
'-x, y, -z+1/2'
'x+1/2, y+1/2, z'
'-x+1/2, y+1/2, -z+1/2'
'-x, -y, -z'
'x, -y, z-1/2'
'-x+1/2, -y+1/2, -z'
'x+1/2, -y+1/2, z-1/2'

loop_
_atom_site_label
_atom_site_type_symbol
_atom_site_fract_x
_atom_site_fract_y
_atom_site_fract_z
_atom_site_U_iso_or_equiv
_atom_site_adp_type
_atom_site_occupancy
_atom_site_symmetry_multiplicity
_atom_site_calc_flag
_atom_site_refinement_flags
U1 U -0.179667(12) 0.02588(3) 0.441839(16) 0.01205(10) Uani 1 1 d .
Na1 Na 0.0000 -0.0504(5) 0.2500 0.0215(7) Uani 1 2 d S
Na2 Na -0.11156(17) -0.5098(3) 0.3095(2) 0.0224(5) Uani 1 1 d .
F1 F -0.3063(2) 0.1293(5) 0.5380(3) 0.0198(7) Uani 1 1 d .
F2 F -0.2500 -0.2500 0.5000 0.0333(13) Uani 1 2 d S
O1 O -0.2500(3) 0.0310(6) 0.3076(4) 0.0257(10) Uani 1 1 d .
O2 O -0.1121(3) 0.0277(6) 0.5788(4) 0.0279(10) Uani 1 1 d .
O3 O -0.0749(2) 0.1760(5) 0.3475(3) 0.0113(7) Uani 1 1 d .
O4 O -0.0980(2) -0.2080(5) 0.3696(3) 0.0148(8) Uani 1 1 d .
O5 O 0.0524(3) -0.5351(7) 0.3787(4) 0.0312(11) Uani 1 1 d .

loop_
_atom_site_aniso_label
_atom_site_aniso_U_11
_atom_site_aniso_U_22
_atom_site_aniso_U_33
_atom_site_aniso_U_23
_atom_site_aniso_U_13
_atom_site_aniso_U_12
U1 0.01061(13) 0.01109(13) 0.01481(12) 0.00002(7) 0.00325(7) -0.00011(7)
Na1 0.0177(17) 0.0258(17) 0.0218(16) 0.000 0.0064(13) 0.000
Na2 0.0265(14) 0.0186(11) 0.0227(12) 0.0005(9) 0.0055(10) -0.0008(9)
F1 0.0192(17) 0.0145(16) 0.0275(18) -0.0005(13) 0.0126(14) -0.0013(12)
F2 0.033(3) 0.021(3) 0.048(3) -0.002(2) 0.020(3) -0.002(2)
O1 0.020(2) 0.033(2) 0.023(2) -0.0022(18) -0.0040(18) 0.0023(17)
O2 0.024(2) 0.035(3) 0.024(2) 0.0004(18) -0.0045(19) -0.0009(18)
O3 0.0109(18) 0.0054(15) 0.0196(18) 0.0021(13) 0.0128(14) 0.0002(13)
O4 0.0148(19) 0.0053(16) 0.026(2) -0.0017(14) 0.0120(16) 0.0006(13)
O5 0.027(3) 0.043(3) 0.024(2) -0.0045(19) 0.000(2) -0.004(2)

loop_
_atom_type_symbol
_atom_type_description
_atom_type_scat_dispersion_real
_atom_type_scat_dispersion_imag
_atom_type_scat_source
C C 0.0033 0.0016 'International Tables Vol C Tables 4.2.6.8 and 6.1.1.4'
H H 0.0000 0.0000 'International Tables Vol C Tables 4.2.6.8 and 6.1.1.4'
N N 0.0061 0.0033 'International Tables Vol C Tables 4.2.6.8 and 6.1.1.4'
O O 0.0106 0.0060 'International Tables Vol C Tables 4.2.6.8 and 6.1.1.4'
F F 0.0171 0.0103 'International Tables Vol C Tables 4.2.6.8 and 6.1.1.4'
Na Na 0.0362 0.0249 'International Tables Vol C Tables 4.2.6.8 and 6.1.1.4'
U U -9.6767 9.6646 'International Tables Vol C Tables 4.2.6.8 and 6.1.1.4'

loop_
_geom_angle_atom_site_label_1
_geom_angle_atom_site_label_2
_geom_angle_atom_site_label_3
_geom_angle
_geom_angle_site_symmetry_1
_geom_angle_site_symmetry_3
O1 U1 O2 177.7(2) . .
O1 U1 O4 90.86(17) . .
O2 U1 O4 91.47(18) . .
O1 U1 O3 89.12(18) . .
O2 U1 O3 91.67(18) . .
O4 U1 O3 74.38(12) . .
O1 U1 F2 90.03(15) . .
O2 U1 F2 90.31(15) . .
O4 U1 F2 77.43(9) . .
O3 U1 F2 151.79(8) . .
O1 U1 F1 86.18(17) . .
O2 U1 F1 91.70(18) . .
O4 U1 F1 150.73(12) . .
O3 U1 F1 134.56(12) . .
F2 U1 F1 73.47(8) . .
O1 U1 F1 90.50(16) . 7_456
O2 U1 F1 87.71(16) . 7_456
O4 U1 F1 144.12(11) . 7_456
O3 U1 F1 69.79(11) . 7_456
F2 U1 F1 138.43(7) . 7_456
F1 U1 F1 65.10(13) . 7_456
O1 U1 Na1 85.53(16) . .
O2 U1 Na1 96.40(16) . .
O4 U1 Na1 38.49(10) . .
O3 U1 Na1 36.35(10) . .
F2 U1 Na1 115.50(5) . .
F1 U1 Na1 167.77(9) . .
F1 U1 Na1 105.98(9) 7_456 .
O1 U1 Na2 78.96(15) . 1_565
O2 U1 Na2 100.48(15) . 1_565
O4 U1 Na2 107.65(10) . 1_565
O3 U1 Na2 34.74(9) . 1_565
F2 U1 Na2 167.82(4) . 1_565
F1 U1 Na2 100.34(9) . 1_565
F1 U1 Na2 37.90(8) 7_456 1_565
Na1 U1 Na2 69.21(6) . 1_565
O1 U1 U1 88.05(14) . 7_456
O2 U1 U1 89.64(15) . 7_456
O4 U1 U1 176.23(9) . 7_456
O3 U1 U1 101.98(9) . 7_456
F2 U1 U1 106.173(18) . 7_456
F1 U1 U1 32.76(8) . 7_456
F1 U1 U1 32.34(7) 7_456 7_456
Na1 U1 U1 137.78(5) . 7_456
Na2 U1 U1 68.60(4) 1_565 7_456
O1 U1 Na2 14.84(16) . 4_455
O2 U1 Na2 163.89(16) . 4_455
O4 U1 Na2 97.07(11) . 4_455
O3 U1 Na2 103.75(10) . 4_455
F2 U1 Na2 78.33(3) . 4_455
F1 U1 Na2 74.23(9) . 4_455
F1 U1 Na2 93.23(9) 7_456 4_455
Na1 U1 Na2 98.78(4) . 4_455
Na2 U1 Na2 89.94(5) 1_565 4_455
U1 U1 Na2 82.72(3) 7_456 4_455
O3 Na1 O3 92.5(2) 2 .
O3 Na1 O4 71.48(12) 2 2
O3 Na1 O4 163.89(17) . 2
O3 Na1 O4 163.89(17) 2 .
O3 Na1 O4 71.48(12) . .
O4 Na1 O4 124.6(2) 2 .
O3 Na1 O2 89.75(15) 2 5_556
O3 Na1 O2 85.19(15) . 5_556
O4 Na1 O2 92.97(15) 2 5_556
O4 Na1 O2 90.43(15) . 5_556
O3 Na1 O2 85.19(15) 2 6
O3 Na1 O2 89.75(15) . 6
O4 Na1 O2 90.43(15) 2 6
O4 Na1 O2 92.97(15) . 6
O2 Na1 O2 172.7(3) 5_556 6
O3 Na1 U1 35.70(8) 2 2
O3 Na1 U1 127.68(14) . 2
O4 Na1 U1 36.21(8) 2 2
O4 Na1 U1 160.36(14) . 2
O2 Na1 U1 87.46(12) 5_556 2
O2 Na1 U1 91.47(12) 6 2
O3 Na1 U1 127.68(14) 2 .
O3 Na1 U1 35.70(8) . .
O4 Na1 U1 160.36(14) 2 .
O4 Na1 U1 36.21(8) . .
O2 Na1 U1 91.47(12) 5_556 .
O2 Na1 U1 87.46(12) 6 .
U1 Na1 U1 163.31(10) 2 .
O3 Na1 Na2 104.82(10) 2 2
O3 Na1 Na2 159.70(11) . 2
O4 Na1 Na2 34.53(10) 2 2
O4 Na1 Na2 91.23(13) . 2
O2 Na1 Na2 84.38(13) 5_556 2
O2 Na1 Na2 102.01(13) 6 2
U1 Na1 Na2 69.14(5) 2 2
U1 Na1 Na2 127.34(8) . 2
O3 Na1 Na2 159.70(11) 2 .
O3 Na1 Na2 104.82(10) . .
O4 Na1 Na2 91.23(13) 2 .
O4 Na1 Na2 34.53(10) . .
O2 Na1 Na2 102.01(13) 5_556 .
O2 Na1 Na2 84.38(13) 6 .
U1 Na1 Na2 127.34(8) 2 .
U1 Na1 Na2 69.14(5) . .
Na2 Na1 Na2 60.69(9) 2 .
O3 Na1 Na2 23.09(10) 2 2_565
O3 Na1 Na2 71.42(12) . 2_565
O4 Na1 Na2 92.50(10) 2 2_565
O4 Na1 Na2 142.08(12) . 2_565
O2 Na1 Na2 78.93(13) 5_556 2_565
O2 Na1 Na2 94.46(13) 6 2_565
U1 Na1 Na2 56.34(4) 2 2_565
U1 Na1 Na2 107.12(8) . 2_565
Na2 Na1 Na2 123.21(7) 2 2_565
Na2 Na1 Na2 176.10(5) . 2_565
O3 Na1 Na2 71.42(12) 2 1_565
O3 Na1 Na2 23.09(10) . 1_565
O4 Na1 Na2 142.08(12) 2 1_565
O4 Na1 Na2 92.50(10) . 1_565
O2 Na1 Na2 94.46(13) 5_556 1_565
O2 Na1 Na2 78.93(13) 6 1_565
U1 Na1 Na2 107.12(8) 2 1_565
U1 Na1 Na2 56.34(4) . 1_565
Na2 Na1 Na2 176.10(5) 2 1_565
Na2 Na1 Na2 123.21(7) . 1_565
Na2 Na1 Na2 52.89(8) 2_565 1_565
O4 Na2 O3 146.66(19) . 1_545
O4 Na2 F1 98.79(15) . 7_446
O3 Na2 F1 70.20(13) 1_545 7_446
O4 Na2 O5 108.15(17) . 2
O3 Na2 O5 89.58(16) 1_545 2
F1 Na2 O5 152.40(17) 7_446 2
O4 Na2 O1 96.38(17) . 4_445
O3 Na2 O1 113.81(17) 1_545 4_445
F1 Na2 O1 87.29(16) 7_446 4_445
O5 Na2 O1 83.93(18) 2 4_445
O4 Na2 O5 84.74(16) . .
O3 Na2 O5 70.17(15) 1_545 .
F1 Na2 O5 108.25(17) 7_446 .
O5 Na2 O5 80.69(18) 2 .
O1 Na2 O5 164.12(19) 4_445 .
O4 Na2 Na1 37.22(10) . .
O3 Na2 Na1 138.69(13) 1_545 .
F1 Na2 Na1 135.54(12) 7_446 .
O5 Na2 Na1 71.97(13) 2 .
O1 Na2 Na1 100.92(12) 4_445 .
O5 Na2 Na1 70.54(12) . .
O4 Na2 U1 136.04(13) . 1_545
O3 Na2 U1 33.96(9) 1_545 1_545
F1 Na2 U1 39.10(8) 7_446 1_545
O5 Na2 U1 115.42(13) 2 1_545
O1 Na2 U1 93.68(12) 4_445 1_545
O5 Na2 U1 96.46(13) . 1_545
Na1 Na2 U1 164.42(8) . 1_545
O4 Na2 Na2 92.65(12) . 2
O3 Na2 Na2 81.62(11) 1_545 2
F1 Na2 Na2 144.12(14) 7_446 2
O5 Na2 Na2 42.33(13) 2 2
O1 Na2 Na2 125.23(16) 4_445 2
O5 Na2 Na2 38.96(12) . 2
Na1 Na2 Na2 59.66(5) . 2
U1 Na2 Na2 115.54(5) 1_545 2
O4 Na2 U1 101.67(13) . 4_445
O3 Na2 U1 110.55(12) 1_545 4_445
F1 Na2 U1 95.87(11) 7_446 4_445
O5 Na2 U1 73.25(13) 2 4_445
O1 Na2 U1 10.92(12) 4_445 4_445
O5 Na2 U1 153.89(14) . 4_445
Na1 Na2 U1 99.27(6) . 4_445
U1 Na2 U1 96.09(6) 1_545 4_445
Na2 Na2 U1 115.00(10) 2 4_445
O4 Na2 Na1 150.58(14) . 1_545
O3 Na2 Na1 22.99(9) 1_545 1_545
F1 Na2 Na1 92.58(10) 7_446 1_545
O5 Na2 Na1 66.70(12) 2 1_545
O1 Na2 Na1 111.27(13) 4_445 1_545
O5 Na2 Na1 65.91(12) . 1_545
Na1 Na2 Na1 123.21(7) . 1_545
U1 Na2 Na1 54.45(4) 1_545 1_545
Na2 Na2 Na1 63.55(4) 2 1_545
U1 Na2 Na1 104.05(5) 4_445 1_545
Na2 F1 U1 135.82(16) 7_446 .
Na2 F1 U1 103.00(13) 7_446 7_456
U1 F1 U1 114.90(13) . 7_456
U1 F2 U1 180.000(10) . 7_446
U1 O1 Na2 154.2(3) . 4_455
U1 O2 Na1 171.0(3) . 5_556
U1 O3 Na1 107.95(15) . .
U1 O3 Na2 111.30(15) . 1_565
Na1 O3 Na2 133.92(18) . 1_565
Na2 O4 U1 139.63(19) . .
Na2 O4 Na1 108.25(17) . .
U1 O4 Na1 105.31(15) . .
Na2 O5 Na2 98.72(18) 2 .

loop_
_geom_bond_atom_site_label_1
_geom_bond_atom_site_label_2
_geom_bond_distance
_geom_bond_site_symmetry_2
U1 O1 1.774(4) .
U1 O2 1.778(5) .
U1 O4 2.234(3) .
U1 O3 2.237(3) .
U1 F2 2.3114(3) .
U1 F1 2.387(3) .
U1 F1 2.415(3) 7_456
U1 Na1 3.6472(11) .
U1 Na2 3.731(2) 1_565
U1 U1 4.0476(7) 7_456
U1 Na2 4.069(3) 4_455
Na1 O3 2.272(4) 2
Na1 O3 2.272(4) .
Na1 O4 2.353(4) 2
Na1 O4 2.353(4) .
Na1 O2 2.464(5) 5_556
Na1 O2 2.464(5) 6
Na1 U1 3.6472(11) 2
Na1 Na2 3.695(4) 2
Na1 Na2 3.695(4) .
Na1 Na2 4.191(4) 2_565
Na1 Na2 4.191(4) 1_565
Na2 O4 2.205(4) .
Na2 O3 2.282(4) 1_545
Na2 F1 2.352(4) 7_446
Na2 O5 2.375(5) 2
Na2 O1 2.398(5) 4_445
Na2 O5 2.543(6) .
Na2 U1 3.731(2) 1_545
Na2 Na2 3.733(5) 2
Na2 U1 4.069(3) 4_445
Na2 Na1 4.191(4) 1_545
F1 Na2 2.352(4) 7_446
F1 U1 2.415(3) 7_456
F2 U1 2.3114(3) 7_446
O1 Na2 2.398(5) 4_455
O2 Na1 2.464(5) 5_556
O3 Na2 2.282(4) 1_565
O5 Na2 2.375(5) 2
